data_2224930
loop_
_publ_author_name
'Gao, Yun-Long'
'Zhao, Gui-Long'
'Shao, Hua'
'Liu, Wei'
'Wang, Jian-wu'

_publ_section_title
;
 5-(4-Ethoxybenzyl)-1<i>H</i>-tetrazole
;
_journal_coeditor_code CV2684
_journal_issue 2
_journal_name_full 'Acta Crystallographica Section E'
_journal_page_first o322
_journal_paper_doi 10.1107/S1600536809055597
_journal_volume 66
_journal_year 2010
_chemical_formula_iupac 'C10 H12 N4 O'
_chemical_formula_moiety 'C10 H12 N4 O'
_chemical_formula_sum 'C10 H12 N4 O'
_chemical_formula_weight 204.24
_chemical_name_systematic
;
5-(4-Ethoxybenzyl)-1<i>H</i>-tetrazole
;
_space_group_IT_number 14
_symmetry_cell_setting monoclinic
_symmetry_space_group_name_Hall '-P 2yn'
_symmetry_space_group_name_H-M 'P 1 21/n 1'
_atom_sites_solution_hydrogens geom
_atom_sites_solution_primary direct
_atom_sites_solution_secondary difmap
_audit_creation_method SHELXL-97
_cell_angle_alpha 90.00
_cell_angle_beta 99.19(3)
_cell_angle_gamma 90.00
_cell_formula_units_Z 4
_cell_length_a 4.9291(10)
_cell_length_b 18.145(4)
_cell_length_c 11.363(2)
_cell_measurement_reflns_used 3598
_cell_measurement_temperature 113(2)
_cell_measurement_theta_max 27.898
_cell_measurement_theta_min 1.122
_cell_volume 1003.2(4)
_computing_cell_refinement 'CrystalClear (Rigaku, 2007)'
_computing_data_collection 'CrystalClear (Rigaku, 2007)'
_computing_data_reduction 'CrystalClear (Rigaku, 2007)'
_computing_molecular_graphics 'SHELXTL (Sheldrick, 2008)'
_computing_publication_material 'SHELXTL (Sheldrick, 2008)'
_computing_structure_refinement 'SHELXL97 (Sheldrick, 2008)'
_computing_structure_solution 'SHELXS97 (Sheldrick, 2008)'
_diffrn_ambient_temperature 113(2)
_diffrn_detector_area_resol_mean 14.63
_diffrn_measured_fraction_theta_full 0.999
_diffrn_measured_fraction_theta_max 0.999
_diffrn_measurement_device_type 'Rigaku Saturn CCD area-detector'
_diffrn_measurement_method '\w and \f scans'
_diffrn_radiation_monochromator multilayer
_diffrn_radiation_source 'rotating anode'
_diffrn_radiation_type MoK\a
_diffrn_radiation_wavelength 0.71073
_diffrn_reflns_av_R_equivalents 0.0479
_diffrn_reflns_av_sigmaI/netI 0.0412
_diffrn_reflns_limit_h_max 5
_diffrn_reflns_limit_h_min -5
_diffrn_reflns_limit_k_max 19
_diffrn_reflns_limit_k_min -21
_diffrn_reflns_limit_l_max 13
_diffrn_reflns_limit_l_min -13
_diffrn_reflns_number 6870
_diffrn_reflns_theta_full 25.00
_diffrn_reflns_theta_max 25.00
_diffrn_reflns_theta_min 2.13
_diffrn_standards_decay_% 0
_diffrn_standards_interval_count 0
_diffrn_standards_interval_time 0
_diffrn_standards_number 0
_exptl_absorpt_coefficient_mu 0.093
_exptl_absorpt_correction_T_max 0.9963
_exptl_absorpt_correction_T_min 0.9690
_exptl_absorpt_correction_type multi-scan
_exptl_absorpt_process_details '(CrystalClear; Rigaku, 2007)'
_exptl_crystal_colour colourless
_exptl_crystal_density_diffrn 1.352
_exptl_crystal_density_method 'not measured'
_exptl_crystal_description needle
_exptl_crystal_F_000 432
_exptl_crystal_size_max 0.34
_exptl_crystal_size_mid 0.06
_exptl_crystal_size_min 0.04
_refine_diff_density_max 0.244
_refine_diff_density_min -0.339
_refine_ls_extinction_coef 0.354(18)
_refine_ls_extinction_expression Fc^*^=kFc[1+0.001xFc^2^\l^3^/sin(2\q)]^-1/4^
_refine_ls_extinction_method 'SHELXL97 (Sheldrick, 2008)'
_refine_ls_goodness_of_fit_ref 1.101
_refine_ls_hydrogen_treatment mixed
_refine_ls_matrix_type full
_refine_ls_number_parameters 142
_refine_ls_number_reflns 1768
_refine_ls_number_restraints 1
_refine_ls_restrained_S_all 1.100
_refine_ls_R_factor_all 0.0483
_refine_ls_R_factor_gt 0.0434
_refine_ls_shift/su_max 0.004
_refine_ls_shift/su_mean 0.001
_refine_ls_structure_factor_coef Fsqd
_refine_ls_weighting_details 'calc w=1/[\s^2^(Fo^2^)+(0.0670P)^2^] where P=(Fo^2^+2Fc^2^)/3'
_refine_ls_weighting_scheme calc
_refine_ls_wR_factor_gt 0.1001
_refine_ls_wR_factor_ref 0.1032
_reflns_number_gt 1487
_reflns_number_total 1768
_reflns_threshold_expression I>2sigma(I)
_cod_data_source_file cv2684.cif
_cod_data_source_block I
_cod_depositor_comments
;
The following automatic conversions were performed:
'_symmetry_cell_setting' value 'Monoclinic' changed to 'monoclinic'
according to '/home/saulius/struct/CIF-dictionaries/cif_core.dic'
dictionary named 'cif_core.dic' version 2.4.1 from 2010-06-29.

Automatic conversion script
Id: cif_fix_enum 1527 2010-12-29 10:47:43Z saulius 

The following automatic conversions were performed:

'_symmetry_cell_setting' value 'Monoclinic' changed to 'monoclinic'
according to /home/saulius/struct/CIF-dictionaries/cif_core.dic
dictionary named 'cif_core.dic' version 2.4.1 from 2010-06-29.

Automatic conversion script
Id: cif_fix_values 1715 2011-07-08 13:25:40Z adriana 
;
_cod_original_cell_volume 1003.2(3)
_cod_original_sg_symbol_H-M 'P 21/n'
_cod_database_code 2224930
_cod_database_fobs_code 2224930

loop_
_symmetry_equiv_pos_as_xyz
'x, y, z'
'-x+1/2, y+1/2, -z+1/2'
'-x, -y, -z'
'x-1/2, -y-1/2, z-1/2'

loop_
_atom_site_type_symbol
_atom_site_label
_atom_site_fract_x
_atom_site_fract_y
_atom_site_fract_z
_atom_site_U_iso_or_equiv
_atom_site_adp_type
_atom_site_calc_flag
_atom_site_refinement_flags
_atom_site_occupancy
_atom_site_disorder_assembly
_atom_site_disorder_group
O O1 0.09591(18) 0.17311(5) 0.48558(8) 0.0241(3) Uani d . 1 . .
N N1 1.0194(2) 0.48750(6) 0.33955(10) 0.0214(3) Uani d D 1 . .
N N2 0.9379(2) 0.55573(6) 0.36698(11) 0.0252(3) Uani d . 1 . .
N N3 0.6749(2) 0.55229(5) 0.36251(11) 0.0242(3) Uani d . 1 . .
N N4 0.5824(2) 0.48270(5) 0.33271(10) 0.0211(3) Uani d . 1 . .
C C1 0.8013(2) 0.44332(7) 0.31894(11) 0.0187(3) Uani d . 1 . .
C C2 0.8099(3) 0.36438(7) 0.28353(12) 0.0225(4) Uani d . 1 . .
H H2A 0.9937 0.3456 0.3100 0.027 Uiso calc R 1 . .
H H2B 0.7744 0.3613 0.1972 0.027 Uiso calc R 1 . .
C C3 0.6058(3) 0.31536(7) 0.33333(12) 0.0195(3) Uani d . 1 . .
C C4 0.5715(3) 0.32048(7) 0.45271(12) 0.0234(3) Uani d . 1 . .
H H4 0.6676 0.3562 0.5012 0.028 Uiso calc R 1 . .
C C5 0.3974(3) 0.27333(7) 0.49957(12) 0.0243(4) Uani d . 1 . .
H H5 0.3739 0.2781 0.5788 0.029 Uiso calc R 1 . .
C C6 0.2566(2) 0.21864(7) 0.42871(12) 0.0198(3) Uani d . 1 . .
C C7 0.2858(2) 0.21280(7) 0.30957(11) 0.0204(3) Uani d . 1 . .
H H7 0.1916 0.1766 0.2614 0.024 Uiso calc R 1 . .
C C8 0.4583(3) 0.26196(7) 0.26324(12) 0.0206(3) Uani d . 1 . .
H H8 0.4748 0.2588 0.1830 0.025 Uiso calc R 1 . .
C C9 -0.0624(3) 0.11821(7) 0.41507(12) 0.0244(4) Uani d . 1 . .
H H9A 0.0578 0.0838 0.3832 0.029 Uiso calc R 1 . .
H H9B -0.1819 0.1410 0.3490 0.029 Uiso calc R 1 . .
C C10 -0.2311(3) 0.07851(8) 0.49534(14) 0.0319(4) Uani d . 1 . .
H H10A -0.1106 0.0560 0.5601 0.048 Uiso calc R 1 . .
H H10B -0.3407 0.0412 0.4505 0.048 Uiso calc R 1 . .
H H10C -0.3489 0.1131 0.5264 0.048 Uiso calc R 1 . .
H H1 1.197(2) 0.4782(8) 0.3340(13) 0.030(4) Uiso d D 1 . .

loop_
_atom_site_aniso_label
_atom_site_aniso_U_11
_atom_site_aniso_U_22
_atom_site_aniso_U_33
_atom_site_aniso_U_12
_atom_site_aniso_U_13
_atom_site_aniso_U_23
O1 0.0280(6) 0.0230(5) 0.0223(6) -0.0068(4) 0.0069(4) 0.0006(4)
N1 0.0145(6) 0.0227(6) 0.0272(7) 0.0000(5) 0.0042(5) 0.0004(5)
N2 0.0213(6) 0.0226(6) 0.0322(7) -0.0013(5) 0.0056(5) -0.0012(5)
N3 0.0212(6) 0.0227(6) 0.0292(7) -0.0017(5) 0.0062(5) -0.0001(5)
N4 0.0174(6) 0.0204(6) 0.0255(7) -0.0009(5) 0.0037(5) -0.0005(4)
C1 0.0161(7) 0.0232(7) 0.0170(7) -0.0019(5) 0.0033(5) 0.0031(5)
C2 0.0184(7) 0.0232(7) 0.0270(8) 0.0011(5) 0.0066(6) -0.0001(5)
C3 0.0165(7) 0.0185(7) 0.0239(8) 0.0030(5) 0.0042(6) 0.0025(5)
C4 0.0241(8) 0.0220(7) 0.0232(8) -0.0034(5) 0.0009(6) -0.0033(5)
C5 0.0292(8) 0.0262(7) 0.0177(8) -0.0028(6) 0.0047(6) -0.0009(5)
C6 0.0184(7) 0.0182(7) 0.0228(8) 0.0006(5) 0.0034(6) 0.0033(5)
C7 0.0200(7) 0.0195(7) 0.0211(8) -0.0007(5) 0.0017(6) -0.0020(5)
C8 0.0222(7) 0.0220(7) 0.0183(8) 0.0036(5) 0.0055(6) -0.0001(5)
C9 0.0237(7) 0.0204(7) 0.0284(9) -0.0029(6) 0.0022(6) 0.0011(5)
C10 0.0268(8) 0.0277(8) 0.0418(10) -0.0040(6) 0.0077(7) 0.0055(6)

loop_
_atom_type_symbol
_atom_type_description
_atom_type_scat_dispersion_real
_atom_type_scat_dispersion_imag
_atom_type_scat_source
C C 0.0033 0.0016 'International Tables Vol C Tables 4.2.6.8 and 6.1.1.4'
H H 0.0000 0.0000 'International Tables Vol C Tables 4.2.6.8 and 6.1.1.4'
N N 0.0061 0.0033 'International Tables Vol C Tables 4.2.6.8 and 6.1.1.4'
O O 0.0106 0.0060 'International Tables Vol C Tables 4.2.6.8 and 6.1.1.4'

loop_
_geom_angle_atom_site_label_1
_geom_angle_atom_site_label_2
_geom_angle_atom_site_label_3
_geom_angle_site_symmetry_1
_geom_angle_site_symmetry_3
_geom_angle
_geom_angle_publ_flag
C6 O1 C9 . . 117.34(10) ?
C1 N1 N2 . . 109.29(10) ?
C1 N1 H1 . . 129.7(10) ?
N2 N1 H1 . . 120.9(10) ?
N3 N2 N1 . . 106.26(10) ?
N2 N3 N4 . . 110.35(10) ?
C1 N4 N3 . . 106.37(10) ?
N4 C1 N1 . . 107.74(11) ?
N4 C1 C2 . . 127.53(11) ?
N1 C1 C2 . . 124.71(11) ?
C1 C2 C3 . . 114.42(10) ?
C1 C2 H2A . . 108.7 ?
C3 C2 H2A . . 108.7 ?
C1 C2 H2B . . 108.7 ?
C3 C2 H2B . . 108.7 ?
H2A C2 H2B . . 107.6 ?
C8 C3 C4 . . 118.14(11) ?
C8 C3 C2 . . 120.93(12) ?
C4 C3 C2 . . 120.86(12) ?
C5 C4 C3 . . 120.89(12) ?
C5 C4 H4 . . 119.6 ?
C3 C4 H4 . . 119.6 ?
C4 C5 C6 . . 120.20(13) ?
C4 C5 H5 . . 119.9 ?
C6 C5 H5 . . 119.9 ?
O1 C6 C7 . . 124.72(12) ?
O1 C6 C5 . . 115.34(11) ?
C7 C6 C5 . . 119.94(12) ?
C6 C7 C8 . . 118.98(12) ?
C6 C7 H7 . . 120.5 ?
C8 C7 H7 . . 120.5 ?
C3 C8 C7 . . 121.81(12) ?
C3 C8 H8 . . 119.1 ?
C7 C8 H8 . . 119.1 ?
O1 C9 C10 . . 107.31(11) ?
O1 C9 H9A . . 110.3 ?
C10 C9 H9A . . 110.3 ?
O1 C9 H9B . . 110.3 ?
C10 C9 H9B . . 110.3 ?
H9A C9 H9B . . 108.5 ?
C9 C10 H10A . . 109.5 ?
C9 C10 H10B . . 109.5 ?
H10A C10 H10B . . 109.5 ?
C9 C10 H10C . . 109.5 ?
H10A C10 H10C . . 109.5 ?
H10B C10 H10C . . 109.5 ?

loop_
_geom_bond_atom_site_label_1
_geom_bond_atom_site_label_2
_geom_bond_site_symmetry_2
_geom_bond_distance
_geom_bond_publ_flag
O1 C6 . 1.3753(15) ?
O1 C9 . 1.4296(16) ?
N1 C1 . 1.3313(16) ?
N1 N2 . 1.3533(15) ?
N1 H1 . 0.906(9) ?
N2 N3 . 1.2908(16) ?
N3 N4 . 1.3666(14) ?
N4 C1 . 1.3244(16) ?
C1 C2 . 1.4903(18) ?
C2 C3 . 1.5184(17) ?
C2 H2A . 0.9700 ?
C2 H2B . 0.9700 ?
C3 C8 . 1.3845(18) ?
C3 C4 . 1.3965(18) ?
C4 C5 . 1.3778(18) ?
C4 H4 . 0.9300 ?
C5 C6 . 1.3914(18) ?
C5 H5 . 0.9300 ?
C6 C7 . 1.3881(18) ?
C7 C8 . 1.3922(18) ?
C7 H7 . 0.9300 ?
C8 H8 . 0.9300 ?
C9 C10 . 1.5113(18) ?
C9 H9A . 0.9700 ?
C9 H9B . 0.9700 ?
C10 H10A . 0.9600 ?
C10 H10B . 0.9600 ?
C10 H10C . 0.9600 ?

loop_
_geom_hbond_atom_site_label_D
_geom_hbond_atom_site_label_H
_geom_hbond_atom_site_label_A
_geom_hbond_site_symmetry_A
_geom_hbond_distance_DH
_geom_hbond_distance_HA
_geom_hbond_distance_DA
_geom_hbond_angle_DHA
N1 H1 N4 1_655 0.906(9) 1.902(10) 2.7897(16) 166.3(14)

loop_
_geom_torsion_atom_site_label_1
_geom_torsion_atom_site_label_2
_geom_torsion_atom_site_label_3
_geom_torsion_atom_site_label_4
_geom_torsion_site_symmetry_1
_geom_torsion_site_symmetry_2
_geom_torsion_site_symmetry_3
_geom_torsion_site_symmetry_4
_geom_torsion
_geom_torsion_publ_flag
C1 N1 N2 N3 . . . . -0.13(14) ?
N1 N2 N3 N4 . . . . 0.10(14) ?
N2 N3 N4 C1 . . . . -0.03(14) ?
N3 N4 C1 N1 . . . . -0.05(14) ?
N3 N4 C1 C2 . . . . -178.47(12) ?
N2 N1 C1 N4 . . . . 0.12(15) ?
N2 N1 C1 C2 . . . . 178.59(12) ?
N4 C1 C2 C3 . . . . -36.43(19) ?
N1 C1 C2 C3 . . . . 145.41(13) ?
C1 C2 C3 C8 . . . . 138.01(13) ?
C1 C2 C3 C4 . . . . -45.14(17) ?
C8 C3 C4 C5 . . . . 0.49(19) ?
C2 C3 C4 C5 . . . . -176.44(11) ?
C3 C4 C5 C6 . . . . 1.3(2) ?
C9 O1 C6 C7 . . . . -3.22(17) ?
C9 O1 C6 C5 . . . . 177.21(11) ?
C4 C5 C6 O1 . . . . 177.84(11) ?
C4 C5 C6 C7 . . . . -1.75(19) ?
O1 C6 C7 C8 . . . . -179.16(11) ?
C5 C6 C7 C8 . . . . 0.39(18) ?
C4 C3 C8 C7 . . . . -1.88(18) ?
C2 C3 C8 C7 . . . . 175.05(11) ?
C6 C7 C8 C3 . . . . 1.45(19) ?
C6 O1 C9 C10 . . . . -177.01(10) ?

loop_
_cod_related_entry_id
_cod_related_entry_database
_cod_related_entry_code
1 ChemSpider 569457
